data_4023744
loop_
_publ_author_name
'Daniel B. Werz'
'Felix R. Fischer'
'Stefan C. Kornmayer'
'Frank Rominger'
'Rolf Gleiter'

_publ_contact_author_address
;
        Organisch-Chemisches Institut
        Universit\"at Heidelberg
        Im Neuenheimer Feld 270
        D-69120 Heidelberg
        Germany
;
_publ_contact_author_email rolf.gleiter@oci.uni-heidelberg.de
_publ_contact_author_fax '049 6221 54- 4205'
_publ_contact_author_name 'Gleiter, Rolf'
_publ_contact_author_phone '049 6221 54- 8400'
_publ_section_title
;
 Macrocyclic Cyclophanes with Two and Three
 \a,\w-Dichalcogena-1,4-diethynylaryl Units:
 Syntheses and Structural Properties
;
_journal_name_full 'Journal of Organic Chemistry'
_journal_page_first 8021
_journal_page_last 8029
_journal_paper_doi 10.1021/jo801378p
_journal_volume 73
_journal_year 2008
_chemical_formula_sum 'C38 H44 Se4'
_chemical_formula_weight 816.57
_chemical_name_systematic
;
 ?
;
_space_group_IT_number 14
_symmetry_cell_setting monoclinic
_symmetry_space_group_name_Hall '-P 2ybc'
_symmetry_space_group_name_H-M 'P 1 21/c 1'
_atom_sites_solution_hydrogens geom
_atom_sites_solution_primary direct
_atom_sites_solution_secondary difmap
_audit_creation_method SHELXL-97
_cell_angle_alpha 90.00
_cell_angle_beta 110.5270(10)
_cell_angle_gamma 90.00
_cell_formula_units_Z 2
_cell_length_a 12.5412(3)
_cell_length_b 8.8176(2)
_cell_length_c 16.9559(4)
_cell_measurement_temperature 200(2)
_cell_volume 1755.99(7)
_computing_cell_refinement 'Bruker SMART'
_computing_data_collection 'Bruker SMART'
_computing_data_reduction 'Bruker SHELXTL'
_computing_molecular_graphics 'Bruker SHELXTL'
_computing_publication_material 'Bruker SHELXTL'
_computing_structure_refinement 'SHELXL-97 (Sheldrick, 1997)'
_computing_structure_solution 'SHELXS-97 (Sheldrick, 1990)'
_diffrn_ambient_temperature 200(2)
_diffrn_measured_fraction_theta_full 0.999
_diffrn_measured_fraction_theta_max 0.999
_diffrn_measurement_device_type 'CCD area detector'
_diffrn_measurement_method 'phi and omega scans'
_diffrn_radiation_monochromator graphite
_diffrn_radiation_source 'fine-focus sealed tube'
_diffrn_radiation_type MoK\a
_diffrn_radiation_wavelength 0.71073
_diffrn_reflns_av_R_equivalents 0.0279
_diffrn_reflns_av_sigmaI/netI 0.0219
_diffrn_reflns_limit_h_max 16
_diffrn_reflns_limit_h_min -16
_diffrn_reflns_limit_k_max 11
_diffrn_reflns_limit_k_min -11
_diffrn_reflns_limit_l_max 21
_diffrn_reflns_limit_l_min -21
_diffrn_reflns_number 17656
_diffrn_reflns_theta_full 27.46
_diffrn_reflns_theta_max 27.46
_diffrn_reflns_theta_min 1.73
_exptl_absorpt_coefficient_mu 4.203
_exptl_absorpt_correction_T_max 0.4582
_exptl_absorpt_correction_T_min 0.2842
_exptl_absorpt_correction_type multi-scan
_exptl_absorpt_process_details 'Blessing, Acta Cryst. (1995) A51 33-38.'
_exptl_crystal_colour colorless
_exptl_crystal_density_diffrn 1.544
_exptl_crystal_density_method 'not measured'
_exptl_crystal_description polyhedron
_exptl_crystal_F_000 816
_exptl_crystal_size_max 0.40
_exptl_crystal_size_mid 0.28
_exptl_crystal_size_min 0.22
_refine_diff_density_max 0.476
_refine_diff_density_min -0.620
_refine_diff_density_rms 0.066
_refine_ls_extinction_method none
_refine_ls_goodness_of_fit_ref 1.063
_refine_ls_hydrogen_treatment constr
_refine_ls_matrix_type full
_refine_ls_number_parameters 192
_refine_ls_number_reflns 4006
_refine_ls_number_restraints 0
_refine_ls_restrained_S_all 1.063
_refine_ls_R_factor_all 0.0346
_refine_ls_R_factor_gt 0.0246
_refine_ls_shift/su_max 0.001
_refine_ls_shift/su_mean 0.000
_refine_ls_structure_factor_coef Fsqd
_refine_ls_weighting_details 'calc w=1/[\s^2^(Fo^2^)+(0.0274P)^2^+0.8523P] where P=(Fo^2^+2Fc^2^)/3'
_refine_ls_weighting_scheme calc
_refine_ls_wR_factor_gt 0.0572
_refine_ls_wR_factor_ref 0.0611
_reflns_number_gt 3258
_reflns_number_total 4006
_reflns_threshold_expression >2sigma(I)
_cod_data_source_file jo801378p_si_002_07.cif
_cod_data_source_block ff8_(in_paper_8(3))
_cod_depositor_comments
;
The following automatic conversions were performed:
'_symmetry_cell_setting' value 'Monoclinic' changed to 'monoclinic'
according to '/home/saulius/struct/CIF-dictionaries/cif_core.dic'
dictionary named 'cif_core.dic' version 2.4.1 from 2010-06-29.

Automatic conversion script
Id: cif_fix_enum 1527 2010-12-29 10:47:43Z saulius 
;
_cod_original_sg_symbol_H-M 'P 21/c'
_cod_database_code 4023744

loop_
_symmetry_equiv_pos_as_xyz
'x, y, z'
'-x, y+1/2, -z+1/2'
'-x, -y, -z'
'x, -y-1/2, z-1/2'

loop_
_atom_site_label
_atom_site_type_symbol
_atom_site_fract_x
_atom_site_fract_y
_atom_site_fract_z
_atom_site_U_iso_or_equiv
_atom_site_adp_type
_atom_site_occupancy
_atom_site_symmetry_multiplicity
_atom_site_calc_flag
_atom_site_refinement_flags
_atom_site_disorder_assembly
_atom_site_disorder_group
Se1 Se 0.510812(16) 0.33305(3) 0.284016(12) 0.03122(7) Uani 1 1 d . . .
Se2 Se -0.413004(17) 0.83468(3) 0.034380(13) 0.03444(7) Uani 1 1 d . . .
C2 C 0.36929(16) 0.4213(2) 0.24597(12) 0.0274(4) Uani 1 1 d . . .
C3 C 0.27404(16) 0.4692(2) 0.22234(12) 0.0278(4) Uani 1 1 d . . .
C4 C 0.15908(15) 0.5269(2) 0.18996(12) 0.0264(4) Uani 1 1 d . . .
C5 C 0.08420(16) 0.4992(2) 0.23328(13) 0.0298(4) Uani 1 1 d . . .
H5 H 0.1109 0.4447 0.2849 0.036 Uiso 1 1 calc R . .
C6 C -0.02801(16) 0.5491(2) 0.20297(12) 0.0283(4) Uani 1 1 d . . .
C7 C 0.12197(16) 0.6067(2) 0.11288(12) 0.0255(4) Uani 1 1 d . . .
C8 C 0.01074(16) 0.6605(2) 0.08415(13) 0.0272(4) Uani 1 1 d . . .
H8 H -0.0154 0.7171 0.0333 0.033 Uiso 1 1 calc R . .
C9 C -0.06441(16) 0.6339(2) 0.12773(12) 0.0269(4) Uani 1 1 d . . .
C10 C -0.17811(17) 0.6940(2) 0.09381(13) 0.0291(4) Uani 1 1 d . . .
C11 C -0.27191(17) 0.7465(2) 0.06476(13) 0.0298(4) Uani 1 1 d . . .
C13 C -0.47108(17) 0.7892(2) -0.08662(12) 0.0300(4) Uani 1 1 d . . .
H13A H -0.5429 0.8458 -0.1135 0.036 Uiso 1 1 calc R . .
H13B H -0.4154 0.8259 -0.1116 0.036 Uiso 1 1 calc R . .
C14 C -0.49310(18) 0.6222(2) -0.10673(13) 0.0299(4) Uani 1 1 d . . .
H14A H -0.5292 0.5780 -0.0686 0.036 Uiso 1 1 calc R . .
H14B H -0.4194 0.5700 -0.0957 0.036 Uiso 1 1 calc R . .
C15 C -0.56890(17) 0.5930(3) -0.19712(13) 0.0332(5) Uani 1 1 d . . .
H15A H -0.6437 0.6411 -0.2066 0.040 Uiso 1 1 calc R . .
H15B H -0.5817 0.4824 -0.2047 0.040 Uiso 1 1 calc R . .
C21 C 0.20210(16) 0.6287(2) 0.06491(13) 0.0297(4) Uani 1 1 d . . .
H21A H 0.2250 0.5275 0.0512 0.036 Uiso 1 1 calc R . .
H21B H 0.2717 0.6797 0.1026 0.036 Uiso 1 1 calc R . .
C22 C 0.15602(17) 0.7202(2) -0.01653(13) 0.0309(4) Uani 1 1 d . . .
H22A H 0.1320 0.8216 -0.0041 0.037 Uiso 1 1 calc R . .
H22B H 0.0884 0.6683 -0.0561 0.037 Uiso 1 1 calc R . .
C23 C 0.2457(2) 0.7384(3) -0.05783(16) 0.0474(6) Uani 1 1 d . . .
H23A H 0.3118 0.7927 -0.0195 0.071 Uiso 1 1 calc R . .
H23B H 0.2134 0.7960 -0.1103 0.071 Uiso 1 1 calc R . .
H23C H 0.2696 0.6381 -0.0703 0.071 Uiso 1 1 calc R . .
C24 C -0.10795(17) 0.5112(3) 0.24924(13) 0.0348(5) Uani 1 1 d . . .
H24A H -0.1859 0.5429 0.2141 0.042 Uiso 1 1 calc R . .
H24B H -0.1089 0.3998 0.2562 0.042 Uiso 1 1 calc R . .
C25 C -0.0780(2) 0.5841(3) 0.33433(15) 0.0462(6) Uani 1 1 d . . .
H25A H -0.0624 0.6931 0.3295 0.055 Uiso 1 1 calc R . .
H25B H -0.0075 0.5371 0.3733 0.055 Uiso 1 1 calc R . .
C26 C -0.1720(2) 0.5687(3) 0.37166(16) 0.0494(6) Uani 1 1 d . . .
H26A H -0.2385 0.6279 0.3380 0.074 Uiso 1 1 calc R . .
H26B H -0.1444 0.6065 0.4297 0.074 Uiso 1 1 calc R . .
H26C H -0.1935 0.4617 0.3713 0.074 Uiso 1 1 calc R . .

loop_
_atom_site_aniso_label
_atom_site_aniso_U_11
_atom_site_aniso_U_22
_atom_site_aniso_U_33
_atom_site_aniso_U_23
_atom_site_aniso_U_13
_atom_site_aniso_U_12
Se1 0.02137(11) 0.04275(13) 0.02698(11) 0.00342(9) 0.00528(8) 0.01145(8)
Se2 0.02197(11) 0.05016(14) 0.02857(12) -0.00559(9) 0.00557(9) 0.01354(9)
C2 0.0216(9) 0.0337(11) 0.0247(10) -0.0004(8) 0.0055(8) 0.0025(8)
C3 0.0233(10) 0.0336(11) 0.0248(10) 0.0004(8) 0.0064(8) 0.0013(8)
C4 0.0183(9) 0.0289(10) 0.0281(10) -0.0019(8) 0.0031(8) 0.0030(8)
C5 0.0239(10) 0.0363(11) 0.0267(10) 0.0019(9) 0.0058(8) 0.0018(9)
C6 0.0211(9) 0.0353(11) 0.0265(10) -0.0051(8) 0.0061(8) -0.0013(8)
C7 0.0192(9) 0.0266(9) 0.0284(10) -0.0042(8) 0.0056(8) 0.0003(8)
C8 0.0212(9) 0.0313(10) 0.0259(10) 0.0001(8) 0.0043(8) 0.0026(8)
C9 0.0168(9) 0.0311(10) 0.0297(10) -0.0069(8) 0.0043(8) 0.0018(8)
C10 0.0238(10) 0.0355(11) 0.0268(10) -0.0056(8) 0.0073(8) 0.0020(8)
C11 0.0221(10) 0.0371(12) 0.0293(10) -0.0023(9) 0.0079(8) 0.0028(8)
C13 0.0259(10) 0.0353(11) 0.0259(10) 0.0017(8) 0.0051(8) 0.0034(8)
C14 0.0277(10) 0.0333(11) 0.0308(11) 0.0041(8) 0.0131(8) 0.0076(9)
C15 0.0268(10) 0.0376(12) 0.0379(12) -0.0046(9) 0.0145(9) -0.0028(9)
C21 0.0187(9) 0.0383(11) 0.0307(10) 0.0009(9) 0.0068(8) 0.0016(8)
C22 0.0272(10) 0.0340(11) 0.0305(11) -0.0005(9) 0.0087(9) 0.0015(9)
C23 0.0421(14) 0.0610(16) 0.0432(14) 0.0075(12) 0.0199(11) -0.0043(12)
C24 0.0229(10) 0.0462(13) 0.0357(11) -0.0011(10) 0.0106(9) -0.0026(9)
C25 0.0503(15) 0.0518(15) 0.0408(14) -0.0107(11) 0.0216(12) -0.0161(12)
C26 0.0566(16) 0.0596(16) 0.0392(13) -0.0040(12) 0.0258(12) -0.0052(13)

loop_
_atom_type_symbol
_atom_type_description
_atom_type_scat_dispersion_real
_atom_type_scat_dispersion_imag
_atom_type_scat_source
C C 0.0033 0.0016 'International Tables Vol C Tables 4.2.6.8 and 6.1.1.4'
H H 0.0000 0.0000 'International Tables Vol C Tables 4.2.6.8 and 6.1.1.4'
Se Se -0.0929 2.2259 'International Tables Vol C Tables 4.2.6.8 and 6.1.1.4'

loop_
_geom_angle_atom_site_label_1
_geom_angle_atom_site_label_2
_geom_angle_atom_site_label_3
_geom_angle
_geom_angle_site_symmetry_1
_geom_angle_site_symmetry_3
_geom_angle_publ_flag
C2 Se1 C15 99.35(9) . 3_565 ?
C11 Se2 C13 100.07(9) . . ?
C3 C2 Se1 175.31(19) . . ?
C2 C3 C4 177.4(2) . . ?
C5 C4 C7 120.53(17) . . ?
C5 C4 C3 120.17(18) . . ?
C7 C4 C3 119.26(18) . . ?
C6 C5 C4 121.92(19) . . ?
C5 C6 C9 117.86(18) . . ?
C5 C6 C24 120.54(19) . . ?
C9 C6 C24 121.59(18) . . ?
C8 C7 C4 117.32(18) . . ?
C8 C7 C21 122.88(18) . . ?
C4 C7 C21 119.80(17) . . ?
C7 C8 C9 122.30(19) . . ?
C8 C9 C6 119.99(17) . . ?
C8 C9 C10 118.80(18) . . ?
C6 C9 C10 121.21(18) . . ?
C11 C10 C9 178.5(2) . . ?
C10 C11 Se2 172.51(19) . . ?
C14 C13 Se2 113.91(14) . . ?
C13 C14 C15 113.11(17) . . ?
C14 C15 Se1 115.79(14) . 3_565 ?
C7 C21 C22 116.27(16) . . ?
C21 C22 C23 111.34(18) . . ?
C25 C24 C6 114.61(18) . . ?
C24 C25 C26 113.0(2) . . ?

loop_
_geom_bond_atom_site_label_1
_geom_bond_atom_site_label_2
_geom_bond_distance
_geom_bond_site_symmetry_2
_geom_bond_publ_flag
Se1 C2 1.8355(19) . ?
Se1 C15 1.970(2) 3_565 ?
Se2 C11 1.833(2) . ?
Se2 C13 1.963(2) . ?
C2 C3 1.196(3) . ?
C3 C4 1.444(3) . ?
C4 C5 1.402(3) . ?
C4 C7 1.412(3) . ?
C5 C6 1.390(3) . ?
C6 C9 1.410(3) . ?
C6 C24 1.511(3) . ?
C7 C8 1.390(3) . ?
C7 C21 1.511(3) . ?
C8 C9 1.406(3) . ?
C9 C10 1.438(3) . ?
C10 C11 1.198(3) . ?
C13 C14 1.515(3) . ?
C14 C15 1.515(3) . ?
C15 Se1 1.970(2) 3_565 ?
C21 C22 1.527(3) . ?
C22 C23 1.528(3) . ?
C24 C25 1.502(3) . ?
C25 C26 1.527(3) . ?
